data_4069205
loop_
_publ_author_name
'Li, Ling'
'Brennessel, William W.'
'Jones, William D.'

_publ_section_title
;
 C&#x2212;H Activation of Phenyl Imines and 2-Phenylpyridines with
 [Cp*MCl2]2(M = Ir, Rh): Regioselectivity, Kinetics, and Mechanism
;
_journal_issue 12
_journal_name_full Organometallics
_journal_page_first 3492
_journal_paper_doi 10.1021/om9000742
_journal_volume 28
_journal_year 2009
_chemical_formula_moiety 'C24 H24 Cl F3 N Rh'
_chemical_formula_sum 'C24 H24 Cl F3 N Rh'
_chemical_formula_weight 521.80
_chemical_name_common jonll37
_chemical_name_systematic
;
  ?
;
_space_group_IT_number 14
_symmetry_cell_setting monoclinic
_symmetry_space_group_name_Hall '-P 2yn'
_symmetry_space_group_name_H-M 'P 1 21/n 1'
_atom_sites_solution_hydrogens geom
_atom_sites_solution_primary direct
_atom_sites_solution_secondary difmap
_audit_creation_method SHELXL-97
_cell_angle_alpha 90.00
_cell_angle_beta 108.093(2)
_cell_angle_gamma 90.00
_cell_formula_units_Z 4
_cell_length_a 13.5187(19)
_cell_length_b 8.3417(12)
_cell_length_c 20.350(3)
_cell_measurement_reflns_used 4073
_cell_measurement_temperature 100.0(1)
_cell_measurement_theta_max 32.51
_cell_measurement_theta_min 2.66
_cell_volume 2181.4(5)
_computing_cell_refinement 'SAINT (Bruker, 2006)'
_computing_data_collection 'APEX2 (Bruker, 2006)'
_computing_data_reduction 'SAINT (Bruker, 2006)'
_computing_molecular_graphics 'SHELXTL (Bruker, 2000)'
_computing_publication_material 'SHELXTL (Bruker, 2000)'
_computing_structure_refinement 'SHELXL-97 (Sheldrick, 1997)'
_computing_structure_solution 'SIR97 (Altomare et al., 1999)'
_diffrn_ambient_temperature 100.0(1)
_diffrn_measured_fraction_theta_full 0.997
_diffrn_measured_fraction_theta_max 0.997
_diffrn_measurement_device_type 'Bruker SMART APEX II CCD Platform'
_diffrn_measurement_method 'area detector, \w scans per \f'
_diffrn_radiation_monochromator graphite
_diffrn_radiation_source 'fine-focus sealed tube'
_diffrn_radiation_type MoK\a
_diffrn_radiation_wavelength 0.71073
_diffrn_reflns_av_R_equivalents 0.0497
_diffrn_reflns_av_sigmaI/netI 0.0417
_diffrn_reflns_limit_h_max 20
_diffrn_reflns_limit_h_min -20
_diffrn_reflns_limit_k_max 12
_diffrn_reflns_limit_k_min -12
_diffrn_reflns_limit_l_max 30
_diffrn_reflns_limit_l_min -30
_diffrn_reflns_number 37071
_diffrn_reflns_theta_full 32.03
_diffrn_reflns_theta_max 32.03
_diffrn_reflns_theta_min 1.61
_exptl_absorpt_coefficient_mu 0.941
_exptl_absorpt_correction_T_max 0.9814
_exptl_absorpt_correction_T_min 0.7162
_exptl_absorpt_correction_type multi-scan
_exptl_absorpt_process_details 'SADABS (Sheldrick, 2007)'
_exptl_crystal_colour yellow-orange
_exptl_crystal_density_diffrn 1.589
_exptl_crystal_density_method 'not measured'
_exptl_crystal_description plate
_exptl_crystal_F_000 1056
_exptl_crystal_size_max 0.38
_exptl_crystal_size_mid 0.15
_exptl_crystal_size_min 0.02
_refine_diff_density_max 0.839
_refine_diff_density_min -0.818
_refine_diff_density_rms 0.095
_refine_ls_extinction_method none
_refine_ls_goodness_of_fit_ref 1.004
_refine_ls_hydrogen_treatment constr
_refine_ls_matrix_type full
_refine_ls_number_parameters 276
_refine_ls_number_reflns 7577
_refine_ls_number_restraints 0
_refine_ls_restrained_S_all 1.004
_refine_ls_R_factor_all 0.0640
_refine_ls_R_factor_gt 0.0322
_refine_ls_shift/su_max 0.001
_refine_ls_shift/su_mean 0.000
_refine_ls_structure_factor_coef Fsqd
_refine_ls_weighting_details 'calc w=1/[\s^2^(Fo^2^)+(0.0310P)^2^+1.5975P] where P=(Fo^2^+2Fc^2^)/3'
_refine_ls_weighting_scheme calc
_refine_ls_wR_factor_gt 0.0669
_refine_ls_wR_factor_ref 0.0779
_reflns_number_gt 5062
_reflns_number_total 7577
_reflns_threshold_expression >2sigma(I)
_cod_data_source_file om9000742_si_003.cif
_cod_data_source_block jonll37_2'b
_cod_database_code 4069205

loop_
_symmetry_equiv_pos_as_xyz
'x, y, z'
'-x+1/2, y+1/2, -z+1/2'
'-x, -y, -z'
'x-1/2, -y-1/2, z-1/2'

loop_
_atom_site_label
_atom_site_type_symbol
_atom_site_fract_x
_atom_site_fract_y
_atom_site_fract_z
_atom_site_U_iso_or_equiv
_atom_site_adp_type
_atom_site_occupancy
_atom_site_symmetry_multiplicity
_atom_site_calc_flag
_atom_site_refinement_flags
Rh1 Rh 0.393309(12) 0.24930(2) 0.636833(8) 0.01563(4) Uani 1 1 d .
Cl1 Cl 0.46429(4) 0.50542(6) 0.67983(3) 0.02395(11) Uani 1 1 d .
N1 N 0.50510(14) 0.2257(2) 0.58582(9) 0.0177(4) Uani 1 1 d .
C1 C 0.32352(17) 0.3638(3) 0.54726(11) 0.0186(4) Uani 1 1 d .
C2 C 0.23187(17) 0.4544(3) 0.53002(12) 0.0216(4) Uani 1 1 d .
H2A H 0.1928 0.4610 0.5615 0.026 Uiso 1 1 calc R
C3 C 0.19745(18) 0.5350(3) 0.46689(12) 0.0227(5) Uani 1 1 d .
C4 C 0.25136(18) 0.5265(3) 0.41908(12) 0.0251(5) Uani 1 1 d .
H4A H 0.2253 0.5791 0.3757 0.030 Uiso 1 1 calc R
C5 C 0.34370(18) 0.4405(3) 0.43504(12) 0.0229(5) Uani 1 1 d .
H5A H 0.3820 0.4347 0.4031 0.027 Uiso 1 1 calc R
C6 C 0.37948(17) 0.3625(3) 0.49908(11) 0.0196(4) Uani 1 1 d .
C7 C 0.47986(18) 0.2848(2) 0.52408(12) 0.0196(4) Uani 1 1 d .
H7A H 0.5250 0.2776 0.4965 0.024 Uiso 1 1 calc R
C8 C 0.60474(17) 0.1540(3) 0.61589(11) 0.0189(4) Uani 1 1 d .
C9 C 0.64285(18) 0.0398(3) 0.58001(12) 0.0232(5) Uani 1 1 d .
H9A H 0.6026 0.0088 0.5347 0.028 Uiso 1 1 calc R
C10 C 0.74032(18) -0.0289(3) 0.61096(13) 0.0270(5) Uani 1 1 d .
H10A H 0.7664 -0.1077 0.5869 0.032 Uiso 1 1 calc R
C11 C 0.79896(18) 0.0181(3) 0.67684(13) 0.0278(5) Uani 1 1 d .
H11A H 0.8658 -0.0273 0.6976 0.033 Uiso 1 1 calc R
C12 C 0.76049(18) 0.1312(3) 0.71269(12) 0.0254(5) Uani 1 1 d .
H12A H 0.8011 0.1628 0.7579 0.031 Uiso 1 1 calc R
C13 C 0.66284(18) 0.1983(3) 0.68267(12) 0.0225(4) Uani 1 1 d .
H13A H 0.6358 0.2739 0.7076 0.027 Uiso 1 1 calc R
C14 C 0.34609(17) 0.0043(3) 0.64238(11) 0.0184(4) Uani 1 1 d .
C15 C 0.25957(17) 0.1074(3) 0.63817(12) 0.0197(4) Uani 1 1 d .
C16 C 0.28942(18) 0.2112(3) 0.69655(12) 0.0209(5) Uani 1 1 d .
C17 C 0.39145(18) 0.1606(3) 0.74090(11) 0.0211(4) Uani 1 1 d .
C18 C 0.42581(16) 0.0334(3) 0.70819(11) 0.0184(4) Uani 1 1 d .
C19 C 0.3481(2) -0.1298(3) 0.59412(13) 0.0264(5) Uani 1 1 d .
H19A H 0.3293 -0.2302 0.6122 0.040 Uiso 1 1 calc R
H19B H 0.4181 -0.1393 0.5899 0.040 Uiso 1 1 calc R
H19C H 0.2981 -0.1077 0.5486 0.040 Uiso 1 1 calc R
C20 C 0.15562(18) 0.1007(3) 0.58322(13) 0.0277(5) Uani 1 1 d .
H20A H 0.1093 0.0286 0.5980 0.041 Uiso 1 1 calc R
H20B H 0.1645 0.0608 0.5401 0.041 Uiso 1 1 calc R
H20C H 0.1252 0.2084 0.5757 0.041 Uiso 1 1 calc R
C21 C 0.2228(2) 0.3337(3) 0.71620(14) 0.0312(6) Uani 1 1 d .
H21A H 0.1937 0.2880 0.7506 0.047 Uiso 1 1 calc R
H21B H 0.1661 0.3656 0.6751 0.047 Uiso 1 1 calc R
H21C H 0.2651 0.4278 0.7358 0.047 Uiso 1 1 calc R
C22 C 0.4468(2) 0.2359(3) 0.80901(12) 0.0301(5) Uani 1 1 d .
H22A H 0.4118 0.2061 0.8428 0.045 Uiso 1 1 calc R
H22B H 0.4458 0.3528 0.8039 0.045 Uiso 1 1 calc R
H22C H 0.5190 0.1983 0.8250 0.045 Uiso 1 1 calc R
C23 C 0.52218(18) -0.0641(3) 0.73566(13) 0.0252(5) Uani 1 1 d .
H23A H 0.5054 -0.1646 0.7547 0.038 Uiso 1 1 calc R
H23B H 0.5733 -0.0040 0.7721 0.038 Uiso 1 1 calc R
H23C H 0.5512 -0.0877 0.6982 0.038 Uiso 1 1 calc R
C24 C 0.10012(19) 0.6332(3) 0.45154(13) 0.0270(5) Uani 1 1 d .
F1 F 0.09353(17) 0.7457(3) 0.40450(14) 0.0831(9) Uani 1 1 d .
F2 F 0.01466(12) 0.5453(2) 0.42676(11) 0.0559(5) Uani 1 1 d .
F3 F 0.08910(15) 0.7068(2) 0.50634(10) 0.0566(6) Uani 1 1 d .

loop_
_atom_site_aniso_label
_atom_site_aniso_U_11
_atom_site_aniso_U_22
_atom_site_aniso_U_33
_atom_site_aniso_U_23
_atom_site_aniso_U_13
_atom_site_aniso_U_12
Rh1 0.01766(7) 0.01410(7) 0.01611(7) 0.00133(7) 0.00669(5) 0.00122(7)
Cl1 0.0281(3) 0.0163(2) 0.0251(3) -0.0004(2) 0.0049(2) -0.0006(2)
N1 0.0176(8) 0.0177(9) 0.0188(8) 0.0004(6) 0.0073(7) -0.0011(6)
C1 0.0206(10) 0.0170(10) 0.0180(10) 0.0003(8) 0.0057(8) -0.0025(8)
C2 0.0218(11) 0.0201(10) 0.0234(11) 0.0043(8) 0.0080(9) 0.0001(8)
C3 0.0219(11) 0.0190(10) 0.0240(11) 0.0051(8) 0.0023(9) -0.0011(8)
C4 0.0227(11) 0.0279(12) 0.0208(11) 0.0055(9) 0.0013(9) -0.0044(9)
C5 0.0245(11) 0.0257(11) 0.0184(10) 0.0025(9) 0.0065(9) -0.0058(9)
C6 0.0211(10) 0.0190(10) 0.0185(10) 0.0001(8) 0.0059(8) -0.0034(8)
C7 0.0222(10) 0.0193(11) 0.0194(10) -0.0006(7) 0.0094(8) -0.0035(7)
C8 0.0186(10) 0.0192(10) 0.0204(10) 0.0015(8) 0.0084(8) -0.0013(8)
C9 0.0234(11) 0.0235(11) 0.0232(11) -0.0012(9) 0.0079(9) -0.0003(9)
C10 0.0237(11) 0.0278(12) 0.0313(13) -0.0004(10) 0.0112(10) 0.0035(9)
C11 0.0189(11) 0.0295(13) 0.0337(13) 0.0071(10) 0.0066(10) 0.0014(9)
C12 0.0223(11) 0.0296(12) 0.0214(11) 0.0053(9) 0.0025(9) -0.0046(10)
C13 0.0222(11) 0.0238(10) 0.0225(11) 0.0013(9) 0.0085(9) -0.0018(9)
C14 0.0221(10) 0.0149(9) 0.0204(10) 0.0013(8) 0.0096(8) -0.0020(8)
C15 0.0205(10) 0.0187(10) 0.0224(11) 0.0039(8) 0.0102(9) -0.0002(8)
C16 0.0245(11) 0.0192(10) 0.0237(11) 0.0016(8) 0.0146(9) 0.0028(8)
C17 0.0272(11) 0.0199(10) 0.0185(10) 0.0025(8) 0.0105(9) -0.0008(9)
C18 0.0183(10) 0.0188(10) 0.0197(10) 0.0042(8) 0.0083(8) 0.0012(8)
C19 0.0359(13) 0.0190(11) 0.0246(11) -0.0031(9) 0.0100(10) 0.0002(10)
C20 0.0206(11) 0.0253(12) 0.0342(13) 0.0047(10) 0.0044(10) -0.0015(9)
C21 0.0348(14) 0.0294(13) 0.0362(14) 0.0022(11) 0.0209(12) 0.0114(11)
C22 0.0421(14) 0.0288(13) 0.0191(10) -0.0014(10) 0.0090(10) -0.0029(12)
C23 0.0235(11) 0.0219(11) 0.0305(12) 0.0085(9) 0.0087(10) 0.0030(9)
C24 0.0242(12) 0.0259(12) 0.0286(12) 0.0080(10) 0.0050(10) -0.0006(10)
F1 0.0588(13) 0.0842(16) 0.123(2) 0.0819(15) 0.0530(14) 0.0433(12)
F2 0.0225(8) 0.0475(11) 0.0851(14) -0.0229(10) -0.0015(9) 0.0014(8)
F3 0.0501(11) 0.0617(12) 0.0449(11) -0.0166(9) -0.0043(9) 0.0309(9)

loop_
_atom_type_symbol
_atom_type_description
_atom_type_scat_dispersion_real
_atom_type_scat_dispersion_imag
_atom_type_scat_source
C C 0.0033 0.0016 'International Tables Vol C Tables 4.2.6.8 and 6.1.1.4'
H H 0.0000 0.0000 'International Tables Vol C Tables 4.2.6.8 and 6.1.1.4'
N N 0.0061 0.0033 'International Tables Vol C Tables 4.2.6.8 and 6.1.1.4'
F F 0.0171 0.0103 'International Tables Vol C Tables 4.2.6.8 and 6.1.1.4'
Cl Cl 0.1484 0.1585 'International Tables Vol C Tables 4.2.6.8 and 6.1.1.4'
Rh Rh -1.1178 0.9187 'International Tables Vol C Tables 4.2.6.8 and 6.1.1.4'

loop_
_geom_angle_atom_site_label_1
_geom_angle_atom_site_label_2
_geom_angle_atom_site_label_3
_geom_angle
C1 Rh1 N1 78.64(8)
C1 Rh1 C16 112.19(9)
N1 Rh1 C16 165.31(7)
C1 Rh1 C14 115.72(8)
N1 Rh1 C14 102.01(7)
C16 Rh1 C14 64.74(8)
C1 Rh1 C15 96.44(8)
N1 Rh1 C15 133.52(8)
C16 Rh1 C15 38.51(8)
C14 Rh1 C15 38.72(8)
C1 Rh1 C17 150.28(9)
N1 Rh1 C17 131.07(8)
C16 Rh1 C17 38.59(9)
C14 Rh1 C17 63.19(8)
C15 Rh1 C17 63.63(8)
C1 Rh1 C18 153.99(8)
N1 Rh1 C18 102.52(7)
C16 Rh1 C18 63.31(8)
C14 Rh1 C18 38.31(8)
C15 Rh1 C18 63.59(8)
C17 Rh1 C18 36.24(8)
C1 Rh1 Cl1 85.96(6)
N1 Rh1 Cl1 89.77(5)
C16 Rh1 Cl1 100.59(6)
C14 Rh1 Cl1 156.81(6)
C15 Rh1 Cl1 136.37(6)
C17 Rh1 Cl1 94.00(6)
C18 Rh1 Cl1 119.90(6)
C7 N1 C8 120.39(18)
C7 N1 Rh1 115.66(15)
C8 N1 Rh1 123.93(14)
C2 C1 C6 117.0(2)
C2 C1 Rh1 127.75(16)
C6 C1 Rh1 115.05(16)
C3 C2 C1 120.5(2)
C3 C2 H2A 119.8
C1 C2 H2A 119.8
C4 C3 C2 121.6(2)
C4 C3 C24 120.0(2)
C2 C3 C24 118.4(2)
C3 C4 C5 119.5(2)
C3 C4 H4A 120.2
C5 C4 H4A 120.2
C4 C5 C6 118.9(2)
C4 C5 H5A 120.6
C6 C5 H5A 120.6
C5 C6 C1 122.5(2)
C5 C6 C7 123.4(2)
C1 C6 C7 113.93(19)
N1 C7 C6 116.6(2)
N1 C7 H7A 121.7
C6 C7 H7A 121.7
C13 C8 C9 120.3(2)
C13 C8 N1 118.6(2)
C9 C8 N1 121.0(2)
C8 C9 C10 119.7(2)
C8 C9 H9A 120.1
C10 C9 H9A 120.1
C11 C10 C9 119.8(2)
C11 C10 H10A 120.1
C9 C10 H10A 120.1
C10 C11 C12 120.4(2)
C10 C11 H11A 119.8
C12 C11 H11A 119.8
C13 C12 C11 120.2(2)
C13 C12 H12A 119.9
C11 C12 H12A 119.9
C12 C13 C8 119.6(2)
C12 C13 H13A 120.2
C8 C13 H13A 120.2
C15 C14 C18 108.19(19)
C15 C14 C19 126.2(2)
C18 C14 C19 124.8(2)
C15 C14 Rh1 71.16(12)
C18 C14 Rh1 75.11(12)
C19 C14 Rh1 127.55(15)
C16 C15 C14 107.5(2)
C16 C15 C20 127.0(2)
C14 C15 C20 125.5(2)
C16 C15 Rh1 69.95(12)
C14 C15 Rh1 70.12(12)
C20 C15 Rh1 127.04(15)
C15 C16 C17 108.05(19)
C15 C16 C21 126.9(2)
C17 C16 C21 124.4(2)
C15 C16 Rh1 71.54(12)
C17 C16 Rh1 74.55(12)
C21 C16 Rh1 127.12(17)
C18 C17 C16 108.3(2)
C18 C17 C22 127.8(2)
C16 C17 C22 123.9(2)
C18 C17 Rh1 72.58(12)
C16 C17 Rh1 66.86(12)
C22 C17 Rh1 125.90(16)
C17 C18 C14 107.62(19)
C17 C18 C23 127.8(2)
C14 C18 C23 124.4(2)
C17 C18 Rh1 71.17(12)
C14 C18 Rh1 66.59(11)
C23 C18 Rh1 130.27(15)
C14 C19 H19A 109.5
C14 C19 H19B 109.5
H19A C19 H19B 109.5
C14 C19 H19C 109.5
H19A C19 H19C 109.5
H19B C19 H19C 109.5
C15 C20 H20A 109.5
C15 C20 H20B 109.5
H20A C20 H20B 109.5
C15 C20 H20C 109.5
H20A C20 H20C 109.5
H20B C20 H20C 109.5
C16 C21 H21A 109.5
C16 C21 H21B 109.5
H21A C21 H21B 109.5
C16 C21 H21C 109.5
H21A C21 H21C 109.5
H21B C21 H21C 109.5
C17 C22 H22A 109.5
C17 C22 H22B 109.5
H22A C22 H22B 109.5
C17 C22 H22C 109.5
H22A C22 H22C 109.5
H22B C22 H22C 109.5
C18 C23 H23A 109.5
C18 C23 H23B 109.5
H23A C23 H23B 109.5
C18 C23 H23C 109.5
H23A C23 H23C 109.5
H23B C23 H23C 109.5
F3 C24 F1 106.3(2)
F3 C24 F2 105.3(2)
F1 C24 F2 105.1(2)
F3 C24 C3 113.6(2)
F1 C24 C3 113.3(2)
F2 C24 C3 112.4(2)

loop_
_geom_bond_atom_site_label_1
_geom_bond_atom_site_label_2
_geom_bond_distance
Rh1 C1 2.014(2)
Rh1 N1 2.0917(18)
Rh1 C16 2.147(2)
Rh1 C14 2.154(2)
Rh1 C15 2.168(2)
Rh1 C17 2.251(2)
Rh1 C18 2.269(2)
Rh1 Cl1 2.3936(6)
N1 C7 1.293(3)
N1 C8 1.426(3)
C1 C2 1.400(3)
C1 C6 1.412(3)
C2 C3 1.396(3)
C2 H2A 0.9500
C3 C4 1.387(3)
C3 C24 1.498(3)
C4 C5 1.388(3)
C4 H4A 0.9500
C5 C6 1.402(3)
C5 H5A 0.9500
C6 C7 1.446(3)
C7 H7A 0.9500
C8 C13 1.392(3)
C8 C9 1.393(3)
C9 C10 1.395(3)
C9 H9A 0.9500
C10 C11 1.385(4)
C10 H10A 0.9500
C11 C12 1.389(4)
C11 H11A 0.9500
C12 C13 1.389(3)
C12 H12A 0.9500
C13 H13A 0.9500
C14 C15 1.433(3)
C14 C18 1.455(3)
C14 C19 1.494(3)
C15 C16 1.423(3)
C15 C20 1.501(3)
C16 C17 1.456(3)
C16 C21 1.496(3)
C17 C18 1.406(3)
C17 C22 1.494(3)
C18 C23 1.490(3)
C19 H19A 0.9800
C19 H19B 0.9800
C19 H19C 0.9800
C20 H20A 0.9800
C20 H20B 0.9800
C20 H20C 0.9800
C21 H21A 0.9800
C21 H21B 0.9800
C21 H21C 0.9800
C22 H22A 0.9800
C22 H22B 0.9800
C22 H22C 0.9800
C23 H23A 0.9800
C23 H23B 0.9800
C23 H23C 0.9800
C24 F3 1.322(3)
C24 F1 1.324(3)
C24 F2 1.328(3)

loop_
_geom_torsion_atom_site_label_1
_geom_torsion_atom_site_label_2
_geom_torsion_atom_site_label_3
_geom_torsion_atom_site_label_4
_geom_torsion
C1 Rh1 N1 C7 -2.24(16)
C16 Rh1 N1 C7 136.6(3)
C14 Rh1 N1 C7 111.96(16)
C15 Rh1 N1 C7 85.87(18)
C17 Rh1 N1 C7 176.73(15)
C18 Rh1 N1 C7 151.19(15)
Cl1 Rh1 N1 C7 -88.17(15)
C1 Rh1 N1 C8 176.04(18)
C16 Rh1 N1 C8 -45.1(4)
C14 Rh1 N1 C8 -69.77(17)
C15 Rh1 N1 C8 -95.86(18)
C17 Rh1 N1 C8 -5.0(2)
C18 Rh1 N1 C8 -30.54(17)
Cl1 Rh1 N1 C8 90.11(16)
N1 Rh1 C1 C2 -171.5(2)
C16 Rh1 C1 C2 18.8(2)
C14 Rh1 C1 C2 90.5(2)
C15 Rh1 C1 C2 55.3(2)
C17 Rh1 C1 C2 10.0(3)
C18 Rh1 C1 C2 93.2(3)
Cl1 Rh1 C1 C2 -81.0(2)
N1 Rh1 C1 C6 2.58(16)
C16 Rh1 C1 C6 -167.04(15)
C14 Rh1 C1 C6 -95.40(17)
C15 Rh1 C1 C6 -130.59(16)
C17 Rh1 C1 C6 -175.84(15)
C18 Rh1 C1 C6 -92.7(2)
Cl1 Rh1 C1 C6 93.16(16)
C6 C1 C2 C3 1.8(3)
Rh1 C1 C2 C3 175.78(17)
C1 C2 C3 C4 1.0(3)
C1 C2 C3 C24 -178.7(2)
C2 C3 C4 C5 -2.3(4)
C24 C3 C4 C5 177.4(2)
C3 C4 C5 C6 0.8(3)
C4 C5 C6 C1 2.0(3)
C4 C5 C6 C7 -172.9(2)
C2 C1 C6 C5 -3.3(3)
Rh1 C1 C6 C5 -178.06(17)
C2 C1 C6 C7 172.1(2)
Rh1 C1 C6 C7 -2.7(2)
C8 N1 C7 C6 -176.89(19)
Rh1 N1 C7 C6 1.4(2)
C5 C6 C7 N1 176.1(2)
C1 C6 C7 N1 0.8(3)
C7 N1 C8 C13 131.7(2)
Rh1 N1 C8 C13 -46.5(3)
C7 N1 C8 C9 -49.5(3)
Rh1 N1 C8 C9 132.33(18)
C13 C8 C9 C10 -0.8(3)
N1 C8 C9 C10 -179.6(2)
C8 C9 C10 C11 -0.6(4)
C9 C10 C11 C12 1.1(4)
C10 C11 C12 C13 -0.1(4)
C11 C12 C13 C8 -1.4(3)
C9 C8 C13 C12 1.8(3)
N1 C8 C13 C12 -179.3(2)
C1 Rh1 C14 C15 -66.30(14)
N1 Rh1 C14 C15 -149.35(12)
C16 Rh1 C14 C15 37.36(13)
C17 Rh1 C14 C15 80.48(14)
C18 Rh1 C14 C15 115.59(17)
Cl1 Rh1 C14 C15 91.54(18)
C1 Rh1 C14 C18 178.11(12)
N1 Rh1 C14 C18 95.06(12)
C16 Rh1 C14 C18 -78.23(13)
C15 Rh1 C14 C18 -115.59(17)
C17 Rh1 C14 C18 -35.11(12)
Cl1 Rh1 C14 C18 -24.0(2)
C1 Rh1 C14 C19 55.4(2)
N1 Rh1 C14 C19 -27.6(2)
C16 Rh1 C14 C19 159.1(2)
C15 Rh1 C14 C19 121.7(3)
C17 Rh1 C14 C19 -157.8(2)
C18 Rh1 C14 C19 -122.7(2)
Cl1 Rh1 C14 C19 -146.76(15)
C18 C14 C15 C16 6.3(2)
C19 C14 C15 C16 176.5(2)
Rh1 C14 C15 C16 -60.26(15)
C18 C14 C15 C20 -171.5(2)
C19 C14 C15 C20 -1.3(3)
Rh1 C14 C15 C20 121.9(2)
C18 C14 C15 Rh1 66.55(14)
C19 C14 C15 Rh1 -123.3(2)
C1 Rh1 C15 C16 -117.94(14)
N1 Rh1 C15 C16 161.63(12)
C14 Rh1 C15 C16 118.18(18)
C17 Rh1 C15 C16 38.92(13)
C18 Rh1 C15 C16 79.55(14)
Cl1 Rh1 C15 C16 -27.04(16)
C1 Rh1 C15 C14 123.88(13)
N1 Rh1 C15 C14 43.45(17)
C16 Rh1 C15 C14 -118.18(18)
C17 Rh1 C15 C14 -79.26(13)
C18 Rh1 C15 C14 -38.62(12)
Cl1 Rh1 C15 C14 -145.22(10)
C1 Rh1 C15 C20 3.9(2)
N1 Rh1 C15 C20 -76.6(2)
C16 Rh1 C15 C20 121.8(3)
C14 Rh1 C15 C20 -120.0(2)
C17 Rh1 C15 C20 160.7(2)
C18 Rh1 C15 C20 -158.6(2)
Cl1 Rh1 C15 C20 94.8(2)
C14 C15 C16 C17 -5.8(2)
C20 C15 C16 C17 172.0(2)
Rh1 C15 C16 C17 -66.16(15)
C14 C15 C16 C21 -176.6(2)
C20 C15 C16 C21 1.2(4)
Rh1 C15 C16 C21 123.0(2)
C14 C15 C16 Rh1 60.36(14)
C20 C15 C16 Rh1 -121.9(2)
C1 Rh1 C16 C15 71.45(14)
N1 Rh1 C16 C15 -64.4(4)
C14 Rh1 C16 C15 -37.56(13)
C17 Rh1 C16 C15 -115.54(18)
C18 Rh1 C16 C15 -80.34(13)
Cl1 Rh1 C16 C15 161.39(11)
C1 Rh1 C16 C17 -173.01(12)
N1 Rh1 C16 C17 51.2(4)
C14 Rh1 C16 C17 77.98(13)
C15 Rh1 C16 C17 115.54(18)
C18 Rh1 C16 C17 35.19(12)
Cl1 Rh1 C16 C17 -83.07(12)
C1 Rh1 C16 C21 -51.3(2)
N1 Rh1 C16 C21 172.9(3)
C14 Rh1 C16 C21 -160.3(3)
C15 Rh1 C16 C21 -122.8(3)
C17 Rh1 C16 C21 121.7(3)
C18 Rh1 C16 C21 156.9(3)
Cl1 Rh1 C16 C21 38.6(2)
C15 C16 C17 C18 3.1(2)
C21 C16 C17 C18 174.2(2)
Rh1 C16 C17 C18 -61.06(15)
C15 C16 C17 C22 -177.1(2)
C21 C16 C17 C22 -6.0(4)
Rh1 C16 C17 C22 118.8(2)
C15 C16 C17 Rh1 64.18(15)
C21 C16 C17 Rh1 -124.7(2)
C1 Rh1 C17 C18 132.57(17)
N1 Rh1 C17 C18 -45.38(17)
C16 Rh1 C17 C18 119.43(19)
C14 Rh1 C17 C18 37.08(13)
C15 Rh1 C17 C18 80.60(14)
Cl1 Rh1 C17 C18 -138.57(12)
C1 Rh1 C17 C16 13.1(2)
N1 Rh1 C17 C16 -164.81(12)
C14 Rh1 C17 C16 -82.34(14)
C15 Rh1 C17 C16 -38.83(13)
C18 Rh1 C17 C16 -119.43(19)
Cl1 Rh1 C17 C16 102.00(12)
C1 Rh1 C17 C22 -103.0(2)
N1 Rh1 C17 C22 79.1(2)
C16 Rh1 C17 C22 -116.1(3)
C14 Rh1 C17 C22 161.6(2)
C15 Rh1 C17 C22 -154.9(2)
C18 Rh1 C17 C22 124.5(3)
Cl1 Rh1 C17 C22 -14.1(2)
C16 C17 C18 C14 0.8(2)
C22 C17 C18 C14 -179.0(2)
Rh1 C17 C18 C14 -56.72(14)
C16 C17 C18 C23 -175.6(2)
C22 C17 C18 C23 4.6(4)
Rh1 C17 C18 C23 126.9(2)
C16 C17 C18 Rh1 57.50(15)
C22 C17 C18 Rh1 -122.3(2)
C15 C14 C18 C17 -4.4(2)
C19 C14 C18 C17 -174.8(2)
Rh1 C14 C18 C17 59.57(15)
C15 C14 C18 C23 172.2(2)
C19 C14 C18 C23 1.8(3)
Rh1 C14 C18 C23 -123.9(2)
C15 C14 C18 Rh1 -63.96(14)
C19 C14 C18 Rh1 125.7(2)
C1 Rh1 C18 C17 -123.6(2)
N1 Rh1 C18 C17 146.65(13)
C16 Rh1 C18 C17 -37.45(13)
C14 Rh1 C18 C17 -119.75(18)
C15 Rh1 C18 C17 -80.71(14)
Cl1 Rh1 C18 C17 49.59(14)
C1 Rh1 C18 C14 -3.9(2)
N1 Rh1 C18 C14 -93.60(12)
C16 Rh1 C18 C14 82.30(13)
C15 Rh1 C18 C14 39.04(12)
C17 Rh1 C18 C14 119.75(18)
Cl1 Rh1 C18 C14 169.33(10)
C1 Rh1 C18 C23 112.3(2)
N1 Rh1 C18 C23 22.6(2)
C16 Rh1 C18 C23 -161.5(2)
C14 Rh1 C18 C23 116.2(3)
C15 Rh1 C18 C23 155.2(2)
C17 Rh1 C18 C23 -124.1(3)
Cl1 Rh1 C18 C23 -74.5(2)
C4 C3 C24 F3 -143.4(2)
C2 C3 C24 F3 36.3(3)
C4 C3 C24 F1 -22.0(3)
C2 C3 C24 F1 157.7(2)
C4 C3 C24 F2 97.1(3)
C2 C3 C24 F2 -83.2(3)
